data_7042719
loop_
_publ_author_name
'Song, Xuezhi'
'Gao, Liguo'
'Wang, Yuxiang'
'Chen, Xiaolei'
'Qiao, Liang'
'Tan, Zhenquan'

_publ_section_title
;
 Assembling hierarchical metal-oxygen building units with a semirigid
 tetracarboxylate ligand to a three-dimensional framework for nitrobenzene
 sensing
;
_journal_name_full 'Dalton Trans.'
_journal_paper_doi 10.1039/C7DT00888K
_journal_year 2017
_chemical_formula_sum 'C64 H26 Cd9 O52'
_chemical_formula_weight 2638.45
_space_group_crystal_system triclinic
_space_group_IT_number 2
_space_group_name_Hall '-P 1'
_space_group_name_H-M_alt 'P -1'
_symmetry_space_group_name_Hall '-P 1'
_symmetry_space_group_name_H-M 'P -1'
_atom_sites_solution_hydrogens mixed
_atom_sites_solution_primary direct
_atom_sites_solution_secondary difmap
_audit_creation_method SHELXL-97
_audit_update_record
;
2017-04-10 deposited with the CCDC.
2017-04-19 downloaded from the CCDC.
;
_cell_angle_alpha 90.772(9)
_cell_angle_beta 95.147(10)
_cell_angle_gamma 101.478(5)
_cell_formula_units_Z 2
_cell_length_a 10.6728(16)
_cell_length_b 14.9520(19)
_cell_length_c 25.040(6)
_cell_measurement_reflns_used 9987
_cell_measurement_temperature 153(2)
_cell_measurement_theta_max 26.03
_cell_measurement_theta_min 2.88
_cell_volume 3898.2(12)
_computing_cell_refinement 'Bruker SAINT'
_computing_data_collection 'Bruker D8 QUEST'
_computing_data_reduction 'Bruker SAINT'
_computing_molecular_graphics 'Bruker SHELXTL'
_computing_publication_material 'Bruker SHELXTL'
_computing_structure_refinement 'SHELXL-2016/6 (Sheldrick, 2016)'
_computing_structure_solution 'SHELXS-97 (Sheldrick, 2008)'
_diffrn_ambient_temperature 153(2)
_diffrn_measured_fraction_theta_full 0.998
_diffrn_measured_fraction_theta_max 0.995
_diffrn_measurement_device_type 'Bruker D8 QUEST'
_diffrn_measurement_method '\f and \w scans'
_diffrn_radiation_type MoK\a
_diffrn_radiation_wavelength 0.71076
_diffrn_reflns_av_R_equivalents 0.0264
_diffrn_reflns_av_unetI/netI 0.0203
_diffrn_reflns_Laue_measured_fraction_full 0.998
_diffrn_reflns_Laue_measured_fraction_max 0.995
_diffrn_reflns_limit_h_max 13
_diffrn_reflns_limit_h_min -13
_diffrn_reflns_limit_k_max 18
_diffrn_reflns_limit_k_min -18
_diffrn_reflns_limit_l_max 30
_diffrn_reflns_limit_l_min -30
_diffrn_reflns_number 71352
_diffrn_reflns_point_group_measured_fraction_full 0.998
_diffrn_reflns_point_group_measured_fraction_max 0.995
_diffrn_reflns_theta_full 25.243
_diffrn_reflns_theta_max 26.005
_diffrn_reflns_theta_min 2.857
_diffrn_source 'fine-focus sealed tube'
_exptl_absorpt_coefficient_mu 2.517
_exptl_absorpt_correction_T_max 0.660
_exptl_absorpt_correction_T_min 0.595
_exptl_absorpt_correction_type multi-scan
_exptl_absorpt_process_details 'SADABS, Sheldrick, 1996'
_exptl_crystal_colour colorless
_exptl_crystal_density_diffrn 2.248
_exptl_crystal_density_method 'not measured'
_exptl_crystal_description block
_exptl_crystal_F_000 2516
_exptl_crystal_size_max 0.230
_exptl_crystal_size_mid 0.210
_exptl_crystal_size_min 0.180
_platon_squeeze_details
;
;
_refine_diff_density_max 5.270
_refine_diff_density_min -3.658
_refine_diff_density_rms 0.171
_refine_ls_extinction_method none
_refine_ls_goodness_of_fit_ref 1.046
_refine_ls_hydrogen_treatment mixed
_refine_ls_matrix_type full
_refine_ls_number_parameters 1040
_refine_ls_number_reflns 15267
_refine_ls_number_restraints 2
_refine_ls_restrained_S_all 1.046
_refine_ls_R_factor_all 0.0550
_refine_ls_R_factor_gt 0.0502
_refine_ls_shift/su_max 0.007
_refine_ls_shift/su_mean 0.000
_refine_ls_structure_factor_coef Fsqd
_refine_ls_weighting_details 'w=1/[\s^2^(Fo^2^)+(0.0400P)^2^+51.4093P] where P=(Fo^2^+2Fc^2^)/3'
_refine_ls_weighting_scheme calc
_refine_ls_wR_factor_gt 0.1140
_refine_ls_wR_factor_ref 0.1169
_reflns_Friedel_coverage 0.000
_reflns_number_gt 13811
_reflns_number_total 15267
_reflns_threshold_expression 'I > 2\s(I)'
_cod_data_source_file c7dt00888k2.cif
_cod_data_source_block Compound-1
_cod_depositor_comments
;
The following automatic conversions were performed:

'_exptl_absorpt_correction_type' value 'multi-scans' was replaced
with the value 'multi-scan' as specified in the replacement file
'src/cod-tools/trunk/data/replacement-values/replacement_values.lst'.

Automatic conversion script
Id: cif_fix_values 5376 2017-05-30 11:51:03Z andrius 
;
_cod_database_code 7042719
_shelx_shelxl_version_number 2016/6
_shelx_space_group_comment
;
The symmetry employed for this shelxl refinement is uniquely defined
by the following loop, which should always be used as a source of
symmetry information in preference to the above space-group names.
They are only intended as comments.
;
_shelx_estimated_absorpt_t_min 0.595
_shelx_estimated_absorpt_t_max 0.660

loop_
_space_group_symop_operation_xyz
'x, y, z'
'-x, -y, -z'

loop_
_atom_site_label
_atom_site_type_symbol
_atom_site_fract_x
_atom_site_fract_y
_atom_site_fract_z
_atom_site_U_iso_or_equiv
_atom_site_adp_type
_atom_site_occupancy
_atom_site_site_symmetry_order
_atom_site_calc_flag
_atom_site_refinement_flags_posn
_atom_site_refinement_flags_adp
C1 C 0.4178(8) 0.4189(5) 0.6384(3) 0.0321(16) Uani 1 1 d . .
C2 C 0.3820(7) 0.4366(4) 0.5803(3) 0.0260(14) Uani 1 1 d . .
C3 C 0.3352(7) 0.3637(4) 0.5440(3) 0.0267(14) Uani 1 1 d . .
H3 H 0.331090 0.303101 0.555710 0.032 Uiso 1 1 calc R U
C4 C 0.2942(6) 0.3773(4) 0.4907(3) 0.0228(13) Uani 1 1 d . .
C5 C 0.3011(6) 0.4660(4) 0.4734(3) 0.0237(13) Uani 1 1 d . .
H5 H 0.272954 0.476742 0.437381 0.028 Uiso 1 1 calc R U
C6 C 0.3499(7) 0.5385(4) 0.5094(3) 0.0247(14) Uani 1 1 d . .
C7 C 0.3909(7) 0.5260(4) 0.5621(3) 0.0254(14) Uani 1 1 d . .
H7 H 0.424560 0.577038 0.585719 0.030 Uiso 1 1 calc R U
C8 C 0.2495(6) 0.2968(4) 0.4523(3) 0.0255(14) Uani 1 1 d . .
C9 C 0.2830(6) 0.6822(4) 0.5010(2) 0.0192(12) Uani 1 1 d . .
C10 C 0.1731(6) 0.6532(4) 0.5266(2) 0.0215(13) Uani 1 1 d . .
H10 H 0.150212 0.591528 0.536860 0.026 Uiso 1 1 calc R U
C11 C 0.0968(6) 0.7151(5) 0.5373(3) 0.0253(14) Uani 1 1 d . .
H11 H 0.020429 0.695203 0.554233 0.030 Uiso 1 1 calc R U
C12 C 0.1306(6) 0.8055(5) 0.5235(3) 0.0245(13) Uani 1 1 d . .
H12 H 0.078877 0.847636 0.531924 0.029 Uiso 1 1 calc R U
C13 C 0.2404(6) 0.8347(4) 0.4972(3) 0.0231(13) Uani 1 1 d . .
C14 C 0.3158(6) 0.7719(4) 0.4844(2) 0.0201(12) Uani 1 1 d . .
C15 C 0.4284(7) 0.7938(4) 0.4514(3) 0.0233(13) Uani 1 1 d . .
C16 C 0.2796(7) 0.9334(5) 0.4833(3) 0.0306(16) Uani 1 1 d . .
C17 C 0.5553(6) 0.2070(4) 0.3801(3) 0.0233(13) Uani 1 1 d . .
C18 C 0.6726(6) 0.2387(4) 0.3509(2) 0.0182(12) Uani 1 1 d . .
C19 C 0.7610(6) 0.1830(4) 0.3451(2) 0.0172(12) Uani 1 1 d . .
H19 H 0.746128 0.123403 0.359070 0.021 Uiso 1 1 calc R U
C20 C 0.8699(6) 0.2132(4) 0.3194(2) 0.0174(12) Uani 1 1 d . .
C21 C 0.8952(6) 0.3016(4) 0.3000(2) 0.0204(12) Uani 1 1 d . .
H21 H 0.971094 0.323521 0.283060 0.024 Uiso 1 1 calc R U
C22 C 0.8072(7) 0.3559(4) 0.3060(2) 0.0219(13) Uani 1 1 d . .
C23 C 0.6963(6) 0.3267(4) 0.3304(2) 0.0210(13) Uani 1 1 d . .
H23 H 0.636675 0.365555 0.333292 0.025 Uiso 1 1 calc R U
C24 C 0.9625(6) 0.1510(4) 0.3130(2) 0.0204(12) Uani 1 1 d . .
C25 C 0.8788(7) 0.5148(4) 0.3233(3) 0.0229(13) Uani 1 1 d . .
C26 C 0.9212(7) 0.5024(4) 0.3760(3) 0.0274(14) Uani 1 1 d . .
H26 H 0.921719 0.442747 0.388507 0.033 Uiso 1 1 calc R U
C27 C 0.9627(8) 0.5778(5) 0.4105(3) 0.0329(16) Uani 1 1 d . .
H27 H 0.990632 0.569390 0.446835 0.039 Uiso 1 1 calc R U
C28 C 0.9643(8) 0.6646(5) 0.3929(3) 0.0327(16) Uani 1 1 d . .
H28 H 0.991358 0.715510 0.417204 0.039 Uiso 1 1 calc R U
C29 C 0.9257(7) 0.6782(4) 0.3388(3) 0.0275(15) Uani 1 1 d . .
C30 C 0.8844(6) 0.6024(4) 0.3037(2) 0.0213(13) Uani 1 1 d . .
C31 C 0.8522(8) 0.6078(4) 0.2443(3) 0.0274(15) Uani 1 1 d . .
C32 C 0.9324(10) 0.7727(5) 0.3182(3) 0.0458(9) Uani 1 1 d . .
C33 C 0.4112(6) 0.1065(5) 0.2622(3) 0.0259(14) Uani 1 1 d . .
C34 C 0.5232(6) 0.1276(4) 0.2287(2) 0.0203(12) Uani 1 1 d . .
C35 C 0.6132(6) 0.0727(4) 0.2311(2) 0.0181(12) Uani 1 1 d . .
H35 H 0.601912 0.019874 0.252205 0.022 Uiso 1 1 calc R U
C36 C 0.7202(6) 0.0946(4) 0.2026(2) 0.0177(12) Uani 1 1 d . .
C37 C 0.7360(6) 0.1719(4) 0.1709(2) 0.0207(12) Uani 1 1 d . .
H37 H 0.810154 0.188330 0.152082 0.025 Uiso 1 1 calc R U
C38 C 0.6422(6) 0.2239(4) 0.1675(2) 0.0214(13) Uani 1 1 d . .
C39 C 0.5358(6) 0.2024(4) 0.1959(3) 0.0227(13) Uani 1 1 d . .
H39 H 0.471739 0.238505 0.193105 0.027 Uiso 1 1 calc R U
C40 C 0.8195(6) 0.0360(5) 0.2047(2) 0.0218(13) Uani 1 1 d . .
C41 C 0.6609(6) 0.2906(4) 0.0823(3) 0.0224(13) Uani 1 1 d . .
C42 C 0.5984(7) 0.2119(4) 0.0536(3) 0.0263(14) Uani 1 1 d . .
H42 H 0.550714 0.162575 0.071449 0.032 Uiso 1 1 calc R U
C43 C 0.6060(7) 0.2056(5) -0.0013(3) 0.0306(15) Uani 1 1 d . .
H43 H 0.565098 0.151244 -0.021004 0.037 Uiso 1 1 calc R U
C44 C 0.6732(7) 0.2784(5) -0.0275(3) 0.0277(14) Uani 1 1 d . .
H44 H 0.678537 0.273628 -0.065101 0.033 Uiso 1 1 calc R U
C45 C 0.7323(6) 0.3579(4) 0.0007(3) 0.0243(13) Uani 1 1 d . .
C46 C 0.7279(6) 0.3640(4) 0.0563(2) 0.0200(12) Uani 1 1 d . .
C47 C 0.7855(7) 0.4487(4) 0.0899(3) 0.0265(15) Uani 1 1 d . .
C48 C 0.8031(13) 0.4364(7) -0.0284(4) 0.0722(15) Uani 1 1 d . .
C49 C 1.1349(8) -0.0093(7) 0.1144(3) 0.043(2) Uani 1 1 d . .
C50 C 1.1379(7) -0.0321(6) 0.0544(3) 0.0326(16) Uani 1 1 d . .
C51 C 1.0871(7) -0.1191(6) 0.0339(3) 0.0348(18) Uani 1 1 d . .
H51 H 1.053805 -0.165211 0.057502 0.042 Uiso 1 1 calc R U
C52 C 1.0831(6) -0.1412(5) -0.0208(3) 0.0278(15) Uani 1 1 d . .
C53 C 1.1303(6) -0.0724(4) -0.0552(3) 0.0229(13) Uani 1 1 d . .
H53 H 1.126369 -0.084661 -0.092707 0.028 Uiso 1 1 calc R U
C54 C 1.1824(6) 0.0134(4) -0.0338(3) 0.0228(13) Uani 1 1 d . .
C55 C 1.1872(7) 0.0354(5) 0.0205(3) 0.0276(14) Uani 1 1 d . .
H55 H 1.223582 0.095474 0.034046 0.033 Uiso 1 1 calc R U
C56 C 1.0296(7) -0.2352(5) -0.0427(4) 0.0357(17) Uani 1 1 d . .
C57 C 1.3349(6) 0.0859(4) -0.0922(2) 0.0186(12) Uani 1 1 d . .
C58 C 1.4098(6) 0.0203(4) -0.0845(2) 0.0215(13) Uani 1 1 d . .
H58 H 1.384215 -0.030048 -0.062385 0.026 Uiso 1 1 calc R U
C59 C 1.5221(7) 0.0290(4) -0.1094(3) 0.0251(14) Uani 1 1 d . .
H59 H 1.573205 -0.016026 -0.104441 0.030 Uiso 1 1 calc R U
C60 C 1.5610(7) 0.1020(5) -0.1412(3) 0.0284(14) Uani 1 1 d . .
H60 H 1.638308 0.107130 -0.158035 0.034 Uiso 1 1 calc R U
C61 C 1.4864(7) 0.1679(5) -0.1486(3) 0.0267(14) Uani 1 1 d . .
C62 C 1.3712(7) 0.1597(4) -0.1250(2) 0.0217(13) Uani 1 1 d . .
C63 C 1.2924(7) 0.2328(4) -0.1287(2) 0.0270(15) Uani 1 1 d . .
C64 C 1.5320(8) 0.2480(5) -0.1832(3) 0.0370(17) Uani 1 1 d . .
Cd1 Cd 0.46371(6) 0.41362(4) 0.75008(2) 0.03704(14) Uani 1 1 d . .
Cd2 Cd 0.40977(7) 0.18134(4) 0.63183(3) 0.04655(18) Uani 1 1 d . .
Cd3 Cd 0.36469(4) 0.11048(3) 0.44933(2) 0.02071(10) Uani 1 1 d . .
Cd4 Cd 0.26492(4) 0.22463(3) 0.33794(2) 0.01964(10) Uani 1 1 d . .
Cd5 Cd 0.07117(4) -0.02064(3) 0.34646(2) 0.02000(10) Uani 1 1 d . .
Cd6 Cd 1.13205(4) 0.10622(3) 0.21404(2) 0.02071(10) Uani 1 1 d . .
Cd7 Cd 0.95821(5) 0.88673(3) 0.20673(2) 0.02265(11) Uani 1 1 d . .
Cd8 Cd 0.83784(5) 0.62730(3) 0.13494(2) 0.02386(11) Uani 1 1 d . .
Cd9 Cd 0.93197(6) 0.58481(4) -0.07735(3) 0.0550(2) Uani 1 1 d . .
O1 O 0.4519(6) 0.4863(4) 0.6709(2) 0.0410(13) Uani 1 1 d . .
O2 O 0.4101(6) 0.3374(3) 0.6538(2) 0.0384(13) Uani 1 1 d . .
O1W O 0.6848(7) 0.4224(5) 0.7562(3) 0.0579(17) Uiso 1 1 d . .
O3 O 0.2418(5) 0.2173(3) 0.4706(2) 0.0317(11) Uani 1 1 d . .
O2W O 0.4787(9) 0.5608(7) 0.7888(4) 0.090(3) Uiso 1 1 d . .
O4 O 0.2227(5) 0.3138(3) 0.4039(2) 0.0314(11) Uani 1 1 d . .
O3W O 0.3910(11) 0.0293(8) 0.6216(5) 0.111(3) Uiso 1 1 d . .
O5 O 0.5389(5) 0.8285(3) 0.47152(19) 0.0289(10) Uani 1 1 d . .
O4W O 0.3319(8) 0.1608(6) 0.7092(3) 0.070(2) Uiso 1 1 d . .
O6 O 0.4056(5) 0.7696(3) 0.40219(19) 0.0322(11) Uani 1 1 d . .
O5W O 0.2174(6) 0.1543(4) 0.5788(2) 0.0485(14) Uiso 1 1 d . .
O7 O 0.2240(6) 0.9920(3) 0.5015(2) 0.0425(14) Uani 1 1 d . .
O6W O 0.5918(17) 0.1529(12) 0.7058(7) 0.183(7) Uiso 1 1 d . .
O8 O 0.3663(6) 0.9549(3) 0.4536(3) 0.0440(14) Uani 1 1 d . .
O7W O 0.3133(7) 0.3541(5) 0.2885(3) 0.0581(17) Uiso 1 1 d . .
O9 O 0.3665(5) 0.6271(3) 0.4891(2) 0.0289(11) Uani 1 1 d . .
O8W O 0.2188(8) -0.1244(5) 0.3548(3) 0.068(2) Uiso 1 1 d . .
O10 O 0.4728(4) 0.2573(3) 0.3798(2) 0.0323(11) Uani 1 1 d . .
O9W O 0.0106(5) -0.0023(4) 0.4326(2) 0.0372(12) Uiso 1 1 d . .
O11 O 0.5457(4) 0.1334(3) 0.4047(2) 0.0294(11) Uani 1 1 d . .
O10W O 1.1398(7) 0.2474(5) 0.1825(3) 0.0602(17) Uiso 1 1 d . .
O12 O 0.9319(5) 0.0718(3) 0.3285(2) 0.0323(11) Uani 1 1 d . .
O11W O 1.1218(10) 0.7828(7) 0.2131(4) 0.099(3) Uiso 1 1 d . .
O13 O 1.0658(4) 0.1825(3) 0.29108(18) 0.0233(9) Uani 1 1 d . .
O12W O 1.0208(7) 0.6767(5) 0.0974(3) 0.0569(17) Uiso 1 1 d . .
O14 O 0.7388(5) 0.6039(3) 0.22491(19) 0.0303(11) Uani 1 1 d . .
O13W O 0.7331(11) 0.6233(8) -0.1058(4) 0.107(3) Uiso 1 1 d . .
O15 O 0.9444(5) 0.6106(3) 0.21552(19) 0.0333(12) Uani 1 1 d . .
O14W O 0.9000(9) 0.5549(7) -0.1839(4) 0.091(3) Uiso 1 1 d . .
O16 O 0.9192(7) 0.7804(3) 0.2695(2) 0.0458(9) Uani 1 1 d . .
O17 O 0.9474(6) 0.8385(3) 0.3516(2) 0.0458(9) Uani 1 1 d . .
O18 O 0.8320(5) 0.4444(3) 0.28608(18) 0.0281(11) Uani 1 1 d . .
O19 O 0.3323(4) 0.1614(3) 0.25916(18) 0.0249(10) Uani 1 1 d . .
O20 O 0.4003(5) 0.0390(4) 0.2909(2) 0.0417(14) Uani 1 1 d . .
O21 O 0.9208(5) 0.0644(4) 0.18303(19) 0.0359(12) Uani 1 1 d . .
O22 O 0.7970(5) -0.0410(3) 0.22576(19) 0.0276(10) Uani 1 1 d . .
O23 O 0.7109(6) 0.4993(3) 0.1017(2) 0.0427(14) Uani 1 1 d . .
O24 O 0.9023(5) 0.4659(4) 0.1067(2) 0.0360(12) Uani 1 1 d . .
O25 O 0.8451(8) 0.5087(5) -0.0045(3) 0.0722(15) Uani 1 1 d . .
O26 O 0.8079(8) 0.4329(5) -0.0772(3) 0.0722(15) Uani 1 1 d . .
O27 O 0.6555(5) 0.3023(3) 0.13718(19) 0.0286(11) Uani 1 1 d . .
O28 O 1.1825(6) 0.0692(5) 0.1323(2) 0.0498(16) Uani 1 1 d . .
O29 O 1.0832(7) -0.0770(6) 0.1405(2) 0.065(2) Uani 1 1 d . .
O30 O 1.0271(5) -0.2538(3) -0.0923(3) 0.0409(13) Uani 1 1 d . .
O31 O 0.9893(6) -0.2972(4) -0.0107(3) 0.0514(16) Uani 1 1 d . .
O32 O 1.1803(5) 0.2176(3) -0.15302(19) 0.0276(10) Uani 1 1 d . .
O33 O 1.3399(7) 0.3083(4) -0.1063(2) 0.0506(17) Uani 1 1 d . .
O34 O 1.4484(6) 0.2777(4) -0.2119(2) 0.0444(14) Uani 1 1 d . .
O35 O 1.6514(7) 0.2767(6) -0.1822(4) 0.087(3) Uani 1 1 d . .
O36 O 1.2246(5) 0.0857(3) -0.06727(19) 0.0268(10) Uani 1 1 d . .
O37 O 0.2487(4) 0.0844(3) 0.37011(18) 0.0222(9) Uani 1 1 d D .
O38 O 0.1098(4) -0.0207(3) 0.26011(18) 0.0227(9) Uani 1 1 d D .
H37A H 0.293(9) 0.064(7) 0.348(3) 0.07(4) Uiso 1 1 d D .
H38A H 0.183(4) -0.033(6) 0.258(4) 0.05(3) Uiso 1 1 d D .

loop_
_atom_site_aniso_label
_atom_site_aniso_U_11
_atom_site_aniso_U_22
_atom_site_aniso_U_33
_atom_site_aniso_U_23
_atom_site_aniso_U_13
_atom_site_aniso_U_12
C1 0.043(4) 0.025(4) 0.035(4) 0.008(3) 0.020(3) 0.015(3)
C2 0.036(4) 0.018(3) 0.029(3) 0.007(3) 0.017(3) 0.010(3)
C3 0.033(4) 0.017(3) 0.035(4) 0.007(3) 0.018(3) 0.009(3)
C4 0.026(3) 0.013(3) 0.032(3) 0.000(2) 0.011(3) 0.006(2)
C5 0.029(3) 0.019(3) 0.027(3) 0.005(3) 0.011(3) 0.010(3)
C6 0.035(4) 0.010(3) 0.033(4) 0.006(2) 0.016(3) 0.007(3)
C7 0.035(4) 0.015(3) 0.029(3) 0.001(3) 0.014(3) 0.007(3)
C8 0.023(3) 0.021(3) 0.034(4) -0.003(3) 0.004(3) 0.007(3)
C9 0.026(3) 0.012(3) 0.019(3) -0.001(2) 0.000(2) 0.004(2)
C10 0.027(3) 0.015(3) 0.020(3) 0.003(2) 0.002(2) 0.000(2)
C11 0.024(3) 0.027(3) 0.025(3) 0.005(3) 0.003(3) 0.004(3)
C12 0.023(3) 0.025(3) 0.027(3) -0.004(3) 0.000(3) 0.011(3)
C13 0.023(3) 0.018(3) 0.027(3) 0.000(2) -0.004(3) 0.004(2)
C14 0.022(3) 0.013(3) 0.023(3) 0.002(2) -0.003(2) 0.000(2)
C15 0.032(4) 0.012(3) 0.028(3) 0.008(2) 0.007(3) 0.007(3)
C16 0.033(4) 0.017(3) 0.040(4) 0.005(3) -0.010(3) 0.005(3)
C17 0.018(3) 0.020(3) 0.030(3) -0.005(3) 0.000(3) 0.001(2)
C18 0.018(3) 0.017(3) 0.019(3) -0.003(2) -0.002(2) 0.004(2)
C19 0.018(3) 0.012(3) 0.020(3) -0.001(2) -0.003(2) 0.003(2)
C20 0.022(3) 0.012(3) 0.017(3) 0.002(2) 0.001(2) 0.004(2)
C21 0.026(3) 0.015(3) 0.020(3) 0.001(2) 0.003(2) 0.003(2)
C22 0.038(4) 0.010(3) 0.017(3) 0.003(2) -0.002(3) 0.005(2)
C23 0.027(3) 0.020(3) 0.018(3) 0.000(2) -0.001(2) 0.011(3)
C24 0.021(3) 0.019(3) 0.021(3) 0.000(2) 0.001(2) 0.005(2)
C25 0.033(4) 0.016(3) 0.021(3) 0.003(2) 0.008(3) 0.004(3)
C26 0.044(4) 0.016(3) 0.022(3) 0.009(2) 0.006(3) 0.005(3)
C27 0.048(4) 0.029(4) 0.018(3) 0.006(3) 0.002(3) -0.002(3)
C28 0.052(5) 0.017(3) 0.026(4) -0.002(3) 0.012(3) -0.004(3)
C29 0.045(4) 0.015(3) 0.021(3) 0.002(2) 0.013(3) -0.001(3)
C30 0.032(3) 0.014(3) 0.019(3) 0.003(2) 0.009(3) 0.005(2)
C31 0.056(5) 0.010(3) 0.019(3) 0.006(2) 0.012(3) 0.010(3)
C32 0.080(3) 0.0179(15) 0.0392(18) 0.0062(14) 0.0201(19) 0.0013(16)
C33 0.023(3) 0.028(3) 0.027(3) 0.004(3) 0.006(3) 0.003(3)
C34 0.018(3) 0.023(3) 0.018(3) -0.002(2) 0.004(2) 0.000(2)
C35 0.020(3) 0.017(3) 0.016(3) 0.001(2) 0.002(2) 0.001(2)
C36 0.020(3) 0.018(3) 0.014(3) -0.003(2) 0.001(2) 0.004(2)
C37 0.022(3) 0.020(3) 0.018(3) -0.001(2) 0.007(2) -0.001(2)
C38 0.030(3) 0.015(3) 0.018(3) 0.001(2) 0.007(2) 0.002(2)
C39 0.026(3) 0.021(3) 0.022(3) 0.000(2) 0.004(3) 0.006(3)
C40 0.022(3) 0.032(3) 0.012(3) 0.000(2) 0.001(2) 0.008(3)
C41 0.029(3) 0.018(3) 0.022(3) 0.002(2) 0.006(3) 0.008(3)
C42 0.031(4) 0.017(3) 0.029(3) 0.006(3) 0.006(3) -0.001(3)
C43 0.036(4) 0.019(3) 0.033(4) -0.002(3) 0.001(3) -0.001(3)
C44 0.033(4) 0.026(3) 0.023(3) -0.002(3) 0.002(3) 0.003(3)
C45 0.028(3) 0.021(3) 0.025(3) 0.001(3) 0.003(3) 0.007(3)
C46 0.026(3) 0.014(3) 0.020(3) -0.002(2) 0.002(2) 0.003(2)
C47 0.047(4) 0.012(3) 0.019(3) 0.002(2) 0.009(3) -0.001(3)
C48 0.118(4) 0.045(2) 0.036(2) 0.0030(18) 0.022(2) -0.032(2)
C49 0.028(4) 0.090(7) 0.024(4) 0.025(4) 0.017(3) 0.033(4)
C50 0.026(4) 0.053(5) 0.026(4) 0.011(3) 0.010(3) 0.021(3)
C51 0.030(4) 0.052(5) 0.031(4) 0.029(3) 0.019(3) 0.019(3)
C52 0.021(3) 0.031(4) 0.035(4) 0.019(3) 0.011(3) 0.010(3)
C53 0.027(3) 0.024(3) 0.021(3) 0.010(3) 0.007(3) 0.010(3)
C54 0.026(3) 0.023(3) 0.023(3) 0.006(3) 0.008(3) 0.010(3)
C55 0.026(3) 0.040(4) 0.021(3) 0.005(3) 0.005(3) 0.017(3)
C56 0.024(4) 0.030(4) 0.054(5) 0.017(3) 0.012(3) 0.006(3)
C57 0.024(3) 0.014(3) 0.015(3) -0.001(2) 0.000(2) 0.000(2)
C58 0.030(3) 0.015(3) 0.018(3) 0.002(2) 0.000(2) 0.003(2)
C59 0.028(3) 0.021(3) 0.024(3) 0.003(3) -0.001(3) 0.003(3)
C60 0.027(4) 0.030(4) 0.026(3) 0.005(3) 0.004(3) 0.000(3)
C61 0.037(4) 0.022(3) 0.018(3) 0.003(3) 0.000(3) 0.000(3)
C62 0.034(4) 0.014(3) 0.016(3) -0.001(2) -0.001(2) 0.002(2)
C63 0.047(4) 0.018(3) 0.015(3) 0.003(2) -0.001(3) 0.007(3)
C64 0.041(4) 0.037(4) 0.030(4) 0.011(3) 0.002(3) 0.000(3)
Cd1 0.0469(3) 0.0263(3) 0.0416(3) 0.0180(2) 0.0170(3) 0.0095(2)
Cd2 0.0687(4) 0.0219(3) 0.0593(4) 0.0162(3) 0.0434(3) 0.0161(3)
Cd3 0.0215(2) 0.0138(2) 0.0276(2) 0.00480(17) 0.00547(18) 0.00372(17)
Cd4 0.0188(2) 0.0153(2) 0.0252(2) 0.00365(17) 0.00418(17) 0.00308(16)
Cd5 0.0252(2) 0.0152(2) 0.0197(2) 0.00375(16) 0.00516(17) 0.00303(17)
Cd6 0.0233(2) 0.0214(2) 0.0176(2) 0.00597(17) 0.00522(17) 0.00324(18)
Cd7 0.0366(3) 0.0140(2) 0.0179(2) 0.00344(16) 0.01058(19) 0.00275(18)
Cd8 0.0372(3) 0.0168(2) 0.0196(2) 0.00027(17) 0.00847(19) 0.00779(19)
Cd9 0.0405(4) 0.0351(3) 0.0925(6) 0.0257(3) 0.0311(4) 0.0024(3)
O1 0.069(4) 0.026(3) 0.032(3) 0.004(2) 0.012(3) 0.015(3)
O2 0.064(4) 0.025(3) 0.033(3) 0.013(2) 0.022(3) 0.016(2)
O3 0.035(3) 0.013(2) 0.048(3) 0.001(2) 0.008(2) 0.0049(19)
O4 0.035(3) 0.022(2) 0.040(3) -0.006(2) 0.004(2) 0.014(2)
O5 0.027(3) 0.028(2) 0.031(3) 0.008(2) 0.008(2) 0.002(2)
O6 0.040(3) 0.030(3) 0.026(3) 0.003(2) 0.008(2) 0.006(2)
O7 0.052(3) 0.014(2) 0.064(4) 0.001(2) 0.001(3) 0.015(2)
O8 0.051(4) 0.019(3) 0.063(4) 0.016(2) 0.014(3) 0.007(2)
O9 0.043(3) 0.013(2) 0.035(3) 0.0109(19) 0.020(2) 0.010(2)
O10 0.019(2) 0.025(2) 0.054(3) -0.007(2) 0.003(2) 0.0071(19)
O11 0.022(2) 0.026(2) 0.041(3) 0.006(2) 0.010(2) 0.0037(19)
O12 0.031(3) 0.021(2) 0.050(3) 0.012(2) 0.014(2) 0.011(2)
O13 0.020(2) 0.026(2) 0.024(2) 0.0017(18) 0.0038(18) 0.0053(18)
O14 0.045(3) 0.023(2) 0.023(2) 0.0062(19) 0.006(2) 0.007(2)
O15 0.053(3) 0.034(3) 0.021(2) 0.009(2) 0.016(2) 0.022(2)
O16 0.080(3) 0.0179(15) 0.0392(18) 0.0062(14) 0.0201(19) 0.0013(16)
O17 0.080(3) 0.0179(15) 0.0392(18) 0.0062(14) 0.0201(19) 0.0013(16)
O18 0.056(3) 0.011(2) 0.018(2) 0.0030(17) 0.003(2) 0.009(2)
O19 0.021(2) 0.027(2) 0.029(2) 0.0022(19) 0.0091(19) 0.0065(19)
O20 0.042(3) 0.042(3) 0.053(3) 0.028(3) 0.033(3) 0.024(3)
O21 0.024(3) 0.066(4) 0.023(2) 0.019(2) 0.010(2) 0.017(2)
O22 0.034(3) 0.024(2) 0.027(2) 0.0032(19) 0.009(2) 0.009(2)
O23 0.062(4) 0.019(3) 0.049(3) -0.008(2) 0.003(3) 0.013(2)
O24 0.042(3) 0.033(3) 0.028(3) -0.011(2) 0.009(2) -0.008(2)
O25 0.118(4) 0.045(2) 0.036(2) 0.0030(18) 0.022(2) -0.032(2)
O26 0.118(4) 0.045(2) 0.036(2) 0.0030(18) 0.022(2) -0.032(2)
O27 0.047(3) 0.016(2) 0.025(2) 0.0035(18) 0.014(2) 0.008(2)
O28 0.047(4) 0.081(5) 0.026(3) -0.004(3) 0.011(3) 0.020(3)
O29 0.069(5) 0.110(6) 0.029(3) 0.021(4) 0.026(3) 0.035(4)
O30 0.041(3) 0.020(2) 0.061(4) 0.008(2) 0.009(3) 0.001(2)
O31 0.043(3) 0.037(3) 0.072(4) 0.034(3) 0.012(3) 0.000(3)
O32 0.035(3) 0.018(2) 0.030(3) 0.0001(19) 0.000(2) 0.0077(19)
O33 0.084(5) 0.021(3) 0.043(3) -0.010(2) -0.026(3) 0.018(3)
O34 0.045(3) 0.039(3) 0.046(3) 0.023(3) -0.001(3) 0.003(3)
O35 0.051(4) 0.084(6) 0.130(8) 0.075(6) 0.026(5) 0.009(4)
O36 0.037(3) 0.018(2) 0.028(2) 0.0079(18) 0.010(2) 0.0099(19)
O37 0.024(2) 0.016(2) 0.027(2) 0.0035(18) 0.0063(19) 0.0035(18)
O38 0.023(2) 0.023(2) 0.023(2) 0.0088(18) 0.0061(18) 0.0061(19)

loop_
_atom_type_symbol
_atom_type_description
_atom_type_scat_dispersion_real
_atom_type_scat_dispersion_imag
_atom_type_scat_source
C C 0.0033 0.0016 'International Tables Vol C Tables 4.2.6.8 and 6.1.1.4'
H H 0.0000 0.0000 'International Tables Vol C Tables 4.2.6.8 and 6.1.1.4'
Cd Cd -0.8075 1.2024 'International Tables Vol C Tables 4.2.6.8 and 6.1.1.4'
O O 0.0106 0.0060 'International Tables Vol C Tables 4.2.6.8 and 6.1.1.4'

loop_
_geom_angle_atom_site_label_1
_geom_angle_atom_site_label_2
_geom_angle_atom_site_label_3
_geom_angle
_geom_angle_site_symmetry_1
_geom_angle_site_symmetry_3
O1 C1 O2 121.4(7) . .
O1 C1 C2 118.5(6) . .
O2 C1 C2 120.1(7) . .
C3 C2 C7 118.7(6) . .
C3 C2 C1 120.1(6) . .
C7 C2 C1 121.2(6) . .
C4 C3 C2 121.7(6) . .
C4 C3 H3 119.2 . .
C2 C3 H3 119.2 . .
C5 C4 C3 119.2(6) . .
C5 C4 C8 120.8(6) . .
C3 C4 C8 119.9(6) . .
C6 C5 C4 119.0(6) . .
C6 C5 H5 120.5 . .
C4 C5 H5 120.5 . .
C7 C6 C5 122.5(6) . .
C7 C6 O9 120.1(6) . .
C5 C6 O9 117.2(6) . .
C6 C7 C2 119.0(6) . .
C6 C7 H7 120.5 . .
C2 C7 H7 120.5 . .
O4 C8 O3 124.9(6) . .
O4 C8 C4 117.0(6) . .
O3 C8 C4 118.1(6) . .
O9 C9 C10 124.2(5) . .
O9 C9 C14 114.9(5) . .
C10 C9 C14 121.0(6) . .
C11 C10 C9 119.2(6) . .
C11 C10 H10 120.4 . .
C9 C10 H10 120.4 . .
C10 C11 C12 120.8(6) . .
C10 C11 H11 119.6 . .
C12 C11 H11 119.6 . .
C11 C12 C13 120.0(6) . .
C11 C12 H12 120.0 . .
C13 C12 H12 120.0 . .
C12 C13 C14 119.7(6) . .
C12 C13 C16 120.3(6) . .
C14 C13 C16 120.0(6) . .
C9 C14 C13 119.1(6) . .
C9 C14 C15 116.8(5) . .
C13 C14 C15 124.0(5) . .
O5 C15 O6 121.8(6) . .
O5 C15 C14 122.5(6) . .
O6 C15 C14 115.6(6) . .
O8 C16 O7 121.1(6) . .
O8 C16 C13 118.8(6) . .
O7 C16 C13 120.2(7) . .
O11 C17 O10 123.5(6) . .
O11 C17 C18 118.6(6) . .
O10 C17 C18 117.9(6) . .
C19 C18 C23 118.9(6) . .
C19 C18 C17 121.1(5) . .
C23 C18 C17 120.0(5) . .
C20 C19 C18 120.9(5) . .
C20 C19 H19 119.6 . .
C18 C19 H19 119.6 . .
C19 C20 C21 120.3(6) . .
C19 C20 C24 119.7(5) . .
C21 C20 C24 120.0(6) . .
C22 C21 C20 118.2(6) . .
C22 C21 H21 120.9 . .
C20 C21 H21 120.9 . .
C23 C22 C21 122.6(6) . .
C23 C22 O18 119.2(6) . .
C21 C22 O18 118.2(6) . .
C22 C23 C18 119.1(6) . .
C22 C23 H23 120.5 . .
C18 C23 H23 120.5 . .
O12 C24 O13 124.6(6) . .
O12 C24 C20 117.1(5) . .
O13 C24 C20 118.2(5) . .
O18 C25 C26 124.1(6) . .
O18 C25 C30 115.1(6) . .
C26 C25 C30 120.8(6) . .
C25 C26 C27 119.4(6) . .
C25 C26 H26 120.3 . .
C27 C26 H26 120.3 . .
C28 C27 C26 121.0(6) . .
C28 C27 H27 119.5 . .
C26 C27 H27 119.5 . .
C27 C28 C29 120.1(6) . .
C27 C28 H28 120.0 . .
C29 C28 H28 120.0 . .
C30 C29 C28 119.2(6) . .
C30 C29 C32 119.9(6) . .
C28 C29 C32 120.9(6) . .
C25 C30 C29 119.4(6) . .
C25 C30 C31 116.1(5) . .
C29 C30 C31 124.4(6) . .
O14 C31 O15 122.8(6) . .
O14 C31 C30 121.0(6) . .
O15 C31 C30 116.0(7) . .
O14 C31 Cd8 68.6(4) . .
O15 C31 Cd8 54.7(3) . .
C30 C31 Cd8 170.2(5) . .
O16 C32 O17 124.0(7) . .
O16 C32 C29 117.3(7) . .
O17 C32 C29 118.6(7) . .
O20 C33 O19 123.9(6) . .
O20 C33 C34 119.3(6) . .
O19 C33 C34 116.8(6) . .
C35 C34 C39 120.4(6) . .
C35 C34 C33 119.8(6) . .
C39 C34 C33 119.8(6) . .
C34 C35 C36 120.0(6) . .
C34 C35 H35 120.0 . .
C36 C35 H35 120.0 . .
C35 C36 C37 119.9(6) . .
C35 C36 C40 120.9(5) . .
C37 C36 C40 119.2(5) . .
C38 C37 C36 119.1(6) . .
C38 C37 H37 120.4 . .
C36 C37 H37 120.4 . .
C39 C38 C37 121.1(6) . .
C39 C38 O27 118.0(6) . .
C37 C38 O27 120.8(6) . .
C38 C39 C34 119.4(6) . .
C38 C39 H39 120.3 . .
C34 C39 H39 120.3 . .
O21 C40 O22 122.1(6) . .
O21 C40 C36 118.0(6) . .
O22 C40 C36 119.8(6) . .
C42 C41 C46 120.6(6) . .
C42 C41 O27 122.7(6) . .
C46 C41 O27 116.6(5) . .
C43 C42 C41 119.6(6) . .
C43 C42 H42 120.2 . .
C41 C42 H42 120.2 . .
C42 C43 C44 120.1(6) . .
C42 C43 H43 119.9 . .
C44 C43 H43 119.9 . .
C45 C44 C43 120.3(6) . .
C45 C44 H44 119.8 . .
C43 C44 H44 119.8 . .
C44 C45 C46 119.9(6) . .
C44 C45 C48 119.6(7) . .
C46 C45 C48 120.4(6) . .
C41 C46 C45 119.3(6) . .
C41 C46 C47 117.1(5) . .
C45 C46 C47 123.5(6) . .
O24 C47 O23 121.8(6) . .
O24 C47 C46 121.1(6) . .
O23 C47 C46 117.0(7) . .
O25 C48 O26 118.4(8) . .
O25 C48 C45 119.5(8) . .
O26 C48 C45 121.7(8) . .
O25 C48 Cd9 57.9(5) . .
O26 C48 Cd9 60.9(5) . .
C45 C48 Cd9 177.3(7) . .
O28 C49 O29 127.1(8) . .
O28 C49 C50 119.4(7) . .
O29 C49 C50 113.5(9) . .
C51 C50 C55 119.7(7) . .
C51 C50 C49 120.2(7) . .
C55 C50 C49 120.1(8) . .
C50 C51 C52 121.8(6) . .
C50 C51 H51 119.1 . .
C52 C51 H51 119.1 . .
C53 C52 C51 118.5(7) . .
C53 C52 C56 119.8(7) . .
C51 C52 C56 121.6(6) . .
C54 C53 C52 118.7(6) . .
C54 C53 H53 120.6 . .
C52 C53 H53 120.6 . .
C53 C54 C55 122.8(6) . .
C53 C54 O36 120.5(6) . .
C55 C54 O36 116.5(6) . .
C50 C55 C54 118.5(7) . .
C50 C55 H55 120.8 . .
C54 C55 H55 120.8 . .
O30 C56 O31 120.5(8) . .
O30 C56 C52 120.6(6) . .
O31 C56 C52 118.9(8) . .
O36 C57 C58 123.8(5) . .
O36 C57 C62 115.4(5) . .
C58 C57 C62 120.8(6) . .
C57 C58 C59 119.2(6) . .
C57 C58 H58 120.4 . .
C59 C58 H58 120.4 . .
C60 C59 C58 121.1(6) . .
C60 C59 H59 119.5 . .
C58 C59 H59 119.5 . .
C59 C60 C61 119.7(7) . .
C59 C60 H60 120.2 . .
C61 C60 H60 120.2 . .
C60 C61 C62 120.5(6) . .
C60 C61 C64 118.7(7) . .
C62 C61 C64 120.8(6) . .
C61 C62 C57 118.8(6) . .
C61 C62 C63 122.2(6) . .
C57 C62 C63 118.7(6) . .
O33 C63 O32 121.0(7) . .
O33 C63 C62 117.8(6) . .
O32 C63 C62 121.3(6) . .
O33 C63 Cd8 59.3(4) . 2_765
O32 C63 Cd8 61.7(3) . 2_765
C62 C63 Cd8 176.7(5) . 2_765
O34 C64 O35 125.5(7) . .
O34 C64 C61 117.3(7) . .
O35 C64 C61 117.1(7) . .
O34 Cd1 O14 80.8(2) 1_456 2_666
O34 Cd1 O1 145.0(2) 1_456 .
O14 Cd1 O1 103.2(2) 2_666 .
O34 Cd1 O1W 87.2(2) 1_456 .
O14 Cd1 O1W 159.9(2) 2_666 .
O1 Cd1 O1W 95.9(2) . .
O34 Cd1 O2W 130.6(3) 1_456 .
O14 Cd1 O2W 81.4(3) 2_666 .
O1 Cd1 O2W 84.1(3) . .
O1W Cd1 O2W 94.5(3) . .
O34 Cd1 O2 91.87(19) 1_456 .
O14 Cd1 O2 98.99(18) 2_666 .
O1 Cd1 O2 53.12(17) . .
O1W Cd1 O2 97.5(2) . .
O2W Cd1 O2 136.4(3) . .
O4W Cd2 O6 140.2(3) . 2_666
O4W Cd2 O3W 89.4(4) . .
O6 Cd2 O3W 100.6(3) 2_666 .
O4W Cd2 O5W 97.7(3) . .
O6 Cd2 O5W 121.5(2) 2_666 .
O3W Cd2 O5W 83.2(3) . .
O4W Cd2 O2 82.1(2) . .
O6 Cd2 O2 87.21(19) 2_666 .
O3W Cd2 O2 171.3(3) . .
O5W Cd2 O2 96.1(2) . .
O37 Cd3 O5 164.62(17) . 2_666
O37 Cd3 O11 88.29(17) . .
O5 Cd3 O11 96.41(18) 2_666 .
O37 Cd3 O8 89.37(19) . 1_545
O5 Cd3 O8 105.2(2) 2_666 1_545
O11 Cd3 O8 90.44(19) . 1_545
O37 Cd3 O3 88.84(17) . .
O5 Cd3 O3 76.72(18) 2_666 .
O11 Cd3 O3 128.13(17) . .
O8 Cd3 O3 141.30(19) 1_545 .
O37 Cd3 O7 97.70(18) . 1_545
O5 Cd3 O7 87.56(18) 2_666 1_545
O11 Cd3 O7 142.22(17) . 1_545
O8 Cd3 O7 52.60(19) 1_545 1_545
O3 Cd3 O7 89.40(17) . 1_545
O37 Cd4 O4 106.71(18) . .
O37 Cd4 O13 90.61(16) . 1_455
O4 Cd4 O13 101.31(17) . 1_455
O37 Cd4 O7W 164.6(2) . .
O4 Cd4 O7W 87.8(2) . .
O13 Cd4 O7W 91.6(2) 1_455 .
O37 Cd4 O10 87.14(17) . .
O4 Cd4 O10 84.25(18) . .
O13 Cd4 O10 174.41(17) 1_455 .
O7W Cd4 O10 89.3(2) . .
O37 Cd4 O19 85.64(16) . .
O4 Cd4 O19 166.98(17) . .
O13 Cd4 O19 82.30(16) 1_455 .
O7W Cd4 O19 79.5(2) . .
O10 Cd4 O19 92.42(17) . .
O37 Cd5 O38 92.73(17) . .
O37 Cd5 O12 99.37(17) . 1_455
O38 Cd5 O12 89.87(18) . 1_455
O37 Cd5 O17 151.9(2) . 1_445
O38 Cd5 O17 101.01(18) . 1_445
O12 Cd5 O17 105.0(2) 1_455 1_445
O37 Cd5 O9W 87.81(18) . .
O38 Cd5 O9W 170.44(18) . .
O12 Cd5 O9W 80.63(19) 1_455 .
O17 Cd5 O9W 82.64(19) 1_445 .
O37 Cd5 O8W 83.0(2) . .
O38 Cd5 O8W 83.9(2) . .
O12 Cd5 O8W 173.4(2) 1_455 .
O17 Cd5 O8W 74.3(3) 1_445 .
O9W Cd5 O8W 105.7(2) . .
O38 Cd6 O28 106.3(2) 1_655 .
O38 Cd6 O10W 167.9(2) 1_655 .
O28 Cd6 O10W 85.7(3) . .
O38 Cd6 O21 88.27(18) 1_655 .
O28 Cd6 O21 88.4(2) . .
O10W Cd6 O21 90.8(2) . .
O38 Cd6 O19 91.17(17) 1_655 1_655
O28 Cd6 O19 102.2(2) . 1_655
O10W Cd6 O19 87.4(2) . 1_655
O21 Cd6 O19 169.05(17) . 1_655
O38 Cd6 O13 88.29(16) 1_655 .
O28 Cd6 O13 164.9(2) . .
O10W Cd6 O13 79.7(2) . .
O21 Cd6 O13 88.20(17) . .
O19 Cd6 O13 80.85(15) 1_655 .
O38 Cd6 Cd7 39.83(12) 1_655 1_545
O28 Cd6 Cd7 83.19(19) . 1_545
O10W Cd6 Cd7 144.21(18) . 1_545
O21 Cd6 Cd7 55.04(14) . 1_545
O19 Cd6 Cd7 128.16(11) 1_655 1_545
O13 Cd6 Cd7 106.75(11) . 1_545
O29 Cd7 O38 87.1(2) 1_565 1_665
O29 Cd7 O16 140.1(3) 1_565 .
O38 Cd7 O16 93.69(19) 1_665 .
O29 Cd7 O32 91.1(2) 1_565 2_765
O38 Cd7 O32 173.74(17) 1_665 2_765
O16 Cd7 O32 83.8(2) . 2_765
O29 Cd7 O22 124.6(2) 1_565 1_565
O38 Cd7 O22 94.70(17) 1_665 1_565
O16 Cd7 O22 95.1(2) . 1_565
O32 Cd7 O22 91.25(17) 2_765 1_565
O29 Cd7 O11W 73.1(3) 1_565 .
O38 Cd7 O11W 83.0(3) 1_665 .
O16 Cd7 O11W 67.4(3) . .
O32 Cd7 O11W 90.8(3) 2_765 .
O22 Cd7 O11W 162.1(3) 1_565 .
O29 Cd7 Cd6 65.2(2) 1_565 1_565
O38 Cd7 Cd6 39.49(11) 1_665 1_565
O16 Cd7 Cd6 131.89(15) . 1_565
O32 Cd7 Cd6 143.96(12) 2_765 1_565
O22 Cd7 Cd6 82.01(12) 1_565 1_565
O11W Cd7 Cd6 106.3(2) . 1_565
O23 Cd8 O12W 117.9(2) . .
O23 Cd8 O15 113.4(2) . .
O12W Cd8 O15 92.4(2) . .
O23 Cd8 O33 83.1(2) . 2_765
O12W Cd8 O33 117.4(2) . 2_765
O15 Cd8 O33 134.92(19) . 2_765
O23 Cd8 O32 137.35(19) . 2_765
O12W Cd8 O32 90.4(2) . 2_765
O15 Cd8 O32 95.20(17) . 2_765
O33 Cd8 O32 54.73(17) 2_765 2_765
O23 Cd8 O14 90.18(19) . .
O12W Cd8 O14 144.0(2) . .
O15 Cd8 O14 53.89(17) . .
O33 Cd8 O14 86.2(2) 2_765 .
O32 Cd8 O14 81.63(16) 2_765 .
O23 Cd8 C63 109.9(2) . 2_765
O12W Cd8 C63 106.1(2) . 2_765
O15 Cd8 C63 116.35(18) . 2_765
O33 Cd8 C63 27.08(19) 2_765 2_765
O32 Cd8 C63 27.66(18) 2_765 2_765
O14 Cd8 C63 82.38(18) . 2_765
O23 Cd8 C31 104.6(2) . .
O12W Cd8 C31 118.0(2) . .
O15 Cd8 C31 27.1(2) . .
O33 Cd8 C31 110.2(2) 2_765 .
O32 Cd8 C31 86.46(17) 2_765 .
O14 Cd8 C31 26.95(19) . .
C63 Cd8 C31 98.62(19) 2_765 .
O24 Cd9 O25 115.0(3) 2_765 .
O24 Cd9 O13W 143.1(3) 2_765 .
O25 Cd9 O13W 91.0(4) . .
O24 Cd9 O31 114.6(2) 2_765 1_565
O25 Cd9 O31 80.0(2) . 1_565
O13W Cd9 O31 94.5(3) . 1_565
O24 Cd9 O26 91.4(3) 2_765 .
O25 Cd9 O26 52.7(2) . .
O13W Cd9 O26 84.0(4) . .
O31 Cd9 O26 132.5(2) 1_565 .
O24 Cd9 O30 93.23(19) 2_765 1_565
O25 Cd9 O30 133.4(2) . 1_565
O13W Cd9 O30 85.8(3) . 1_565
O31 Cd9 O30 54.1(2) 1_565 1_565
O26 Cd9 O30 168.3(3) . 1_565
O24 Cd9 C48 103.0(3) 2_765 .
O25 Cd9 C48 26.1(3) . .
O13W Cd9 C48 89.1(4) . .
O31 Cd9 C48 106.1(2) 1_565 .
O26 Cd9 C48 26.6(3) . .
O30 Cd9 C48 158.9(3) 1_565 .
C1 O1 Cd1 100.6(4) . .
C1 O2 Cd2 148.4(5) . .
C1 O2 Cd1 84.6(4) . .
Cd2 O2 Cd1 125.2(2) . .
C8 O3 Cd3 126.5(4) . .
C8 O4 Cd4 120.3(4) . .
C15 O5 Cd3 138.3(4) . 2_666
C15 O6 Cd2 104.2(4) . 2_666
C16 O7 Cd3 88.0(5) . 1_565
C16 O8 Cd3 98.3(4) . 1_565
C9 O9 C6 119.1(5) . .
C17 O10 Cd4 126.9(4) . .
C17 O11 Cd3 109.6(4) . .
C24 O12 Cd5 124.1(4) . 1_655
C24 O13 Cd4 123.9(4) . 1_655
C24 O13 Cd6 123.0(4) . .
Cd4 O13 Cd6 97.72(16) 1_655 .
C31 O14 Cd1 141.1(4) . 2_666
C31 O14 Cd8 84.5(4) . .
Cd1 O14 Cd8 134.4(2) 2_666 .
C31 O15 Cd8 98.3(4) . .
C32 O16 Cd7 140.4(5) . .
C32 O17 Cd5 127.5(5) . 1_665
C25 O18 C22 116.4(5) . .
C33 O19 Cd6 116.5(4) . 1_455
C33 O19 Cd4 121.9(4) . .
Cd6 O19 Cd4 98.75(16) 1_455 .
C40 O21 Cd6 134.2(4) . .
C40 O22 Cd7 106.7(4) . 1_545
C47 O23 Cd8 105.0(5) . .
C47 O24 Cd9 130.5(4) . 2_765
C48 O25 Cd9 96.0(6) . .
C48 O26 Cd9 92.5(6) . .
C41 O27 C38 116.9(5) . .
C49 O28 Cd6 116.7(5) . .
C49 O29 Cd7 142.0(7) . 1_545
C56 O30 Cd9 90.2(4) . 1_545
C56 O31 Cd9 95.2(6) . 1_545
C63 O32 Cd7 142.1(4) . 2_765
C63 O32 Cd8 90.6(4) . 2_765
Cd7 O32 Cd8 126.5(2) 2_765 2_765
C63 O33 Cd8 93.6(5) . 2_765
C64 O34 Cd1 128.6(5) . 1_654
C57 O36 C54 118.4(5) . .
Cd3 O37 Cd5 129.2(2) . .
Cd3 O37 Cd4 102.61(18) . .
Cd5 O37 Cd4 119.0(2) . .
Cd3 O37 H37A 109(8) . .
Cd5 O37 H37A 94(8) . .
Cd4 O37 H37A 97(8) . .
Cd6 O38 Cd7 100.68(18) 1_455 1_445
Cd6 O38 Cd5 121.3(2) 1_455 .
Cd7 O38 Cd5 114.01(19) 1_445 .
Cd6 O38 H38A 100(6) 1_455 .
Cd7 O38 H38A 112(6) 1_445 .
Cd5 O38 H38A 108(6) . .

loop_
_geom_bond_atom_site_label_1
_geom_bond_atom_site_label_2
_geom_bond_distance
_geom_bond_site_symmetry_2
C1 O1 1.261(9) .
C1 O2 1.273(8) .
C1 C2 1.511(10) .
C2 C3 1.393(10) .
C2 C7 1.406(9) .
C3 C4 1.396(10) .
C3 H3 0.9500 .
C4 C5 1.390(9) .
C4 C8 1.504(9) .
C5 C6 1.387(9) .
C5 H5 0.9500 .
C6 C7 1.379(10) .
C6 O9 1.410(7) .
C7 H7 0.9500 .
C8 O4 1.261(9) .
C8 O3 1.270(8) .
C9 O9 1.376(8) .
C9 C10 1.386(9) .
C9 C14 1.395(8) .
C10 C11 1.386(9) .
C10 H10 0.9500 .
C11 C12 1.385(9) .
C11 H11 0.9500 .
C12 C13 1.392(10) .
C12 H12 0.9500 .
C13 C14 1.404(9) .
C13 C16 1.506(9) .
C14 C15 1.505(9) .
C15 O5 1.247(8) .
C15 O6 1.268(8) .
C16 O8 1.236(10) .
C16 O7 1.254(9) .
C17 O11 1.259(8) .
C17 O10 1.267(8) .
C17 C18 1.504(9) .
C18 C19 1.393(8) .
C18 C23 1.403(9) .
C19 C20 1.380(9) .
C19 H19 0.9500 .
C20 C21 1.399(8) .
C20 C24 1.502(8) .
C21 C22 1.375(9) .
C21 H21 0.9500 .
C22 C23 1.376(9) .
C22 O18 1.404(7) .
C23 H23 0.9500 .
C24 O12 1.243(8) .
C24 O13 1.283(8) .
C25 O18 1.381(8) .
C25 C26 1.385(9) .
C25 C30 1.396(8) .
C26 C27 1.385(10) .
C26 H26 0.9500 .
C27 C28 1.373(10) .
C27 H27 0.9500 .
C28 C29 1.409(10) .
C28 H28 0.9500 .
C29 C30 1.399(9) .
C29 C32 1.501(10) .
C30 C31 1.504(9) .
C31 O14 1.252(9) .
C31 O15 1.265(9) .
C31 Cd8 2.751(6) .
C32 O16 1.224(10) .
C32 O17 1.258(10) .
C33 O20 1.240(8) .
C33 O19 1.287(8) .
C33 C34 1.506(9) .
C34 C35 1.380(9) .
C34 C39 1.389(9) .
C35 C36 1.387(8) .
C35 H35 0.9500 .
C36 C37 1.401(9) .
C36 C40 1.501(9) .
C37 C38 1.382(9) .
C37 H37 0.9500 .
C38 C39 1.380(9) .
C38 O27 1.396(7) .
C39 H39 0.9500 .
C40 O21 1.253(8) .
C40 O22 1.262(8) .
C41 C42 1.387(9) .
C41 C46 1.389(9) .
C41 O27 1.391(8) .
C42 C43 1.388(10) .
C42 H42 0.9500 .
C43 C44 1.387(10) .
C43 H43 0.9500 .
C44 C45 1.382(9) .
C44 H44 0.9500 .
C45 C46 1.400(9) .
C45 C48 1.501(11) .
C46 C47 1.503(8) .
C47 O24 1.254(9) .
C47 O23 1.253(9) .
C48 O25 1.212(11) .
C48 O26 1.227(11) .
C48 Cd9 2.734(9) .
C49 O28 1.244(12) .
C49 O29 1.272(11) .
C49 C50 1.540(10) .
C50 C51 1.378(12) .
C50 C55 1.381(10) .
C51 C52 1.399(11) .
C51 H51 0.9500 .
C52 C53 1.397(9) .
C52 C56 1.485(11) .
C53 C54 1.373(9) .
C53 H53 0.9500 .
C54 C55 1.389(9) .
C54 O36 1.405(7) .
C55 H55 0.9500 .
C56 O30 1.265(10) .
C56 O31 1.268(9) .
C57 O36 1.381(8) .
C57 C58 1.388(9) .
C57 C62 1.399(8) .
C58 C59 1.385(9) .
C58 H58 0.9500 .
C59 C60 1.379(9) .
C59 H59 0.9500 .
C60 C61 1.389(10) .
C60 H60 0.9500 .
C61 C62 1.396(10) .
C61 C64 1.514(9) .
C62 C63 1.505(9) .
C63 O33 1.246(8) .
C63 O32 1.268(9) .
C63 Cd8 2.732(7) 2_765
C64 O34 1.250(10) .
C64 O35 1.259(10) .
Cd1 O34 2.239(5) 1_456
Cd1 O14 2.271(5) 2_666
Cd1 O1 2.279(5) .
Cd1 O1W 2.328(7) .
Cd1 O2W 2.363(10) .
Cd1 O2 2.618(6) .
Cd2 O4W 2.178(8) .
Cd2 O6 2.211(5) 2_666
Cd2 O3W 2.251(12) .
Cd2 O5W 2.304(6) .
Cd2 O2 2.389(5) .
Cd3 O37 2.228(5) .
Cd3 O5 2.243(5) 2_666
Cd3 O11 2.288(5) .
Cd3 O8 2.333(5) 1_545
Cd3 O3 2.344(5) .
Cd3 O7 2.541(6) 1_545
Cd4 O37 2.237(4) .
Cd4 O4 2.240(5) .
Cd4 O13 2.300(4) 1_455
Cd4 O7W 2.309(7) .
Cd4 O10 2.323(5) .
Cd4 O19 2.403(4) .
Cd5 O37 2.235(4) .
Cd5 O38 2.237(4) .
Cd5 O12 2.244(5) 1_455
Cd5 O17 2.264(5) 1_445
Cd5 O9W 2.334(5) .
Cd5 O8W 2.419(8) .
Cd6 O38 2.218(4) 1_655
Cd6 O28 2.251(5) .
Cd6 O10W 2.253(7) .
Cd6 O21 2.278(5) .
Cd6 O19 2.316(5) 1_655
Cd6 O13 2.455(4) .
Cd6 Cd7 3.4273(7) 1_545
Cd7 O29 2.226(6) 1_565
Cd7 O38 2.234(5) 1_665
Cd7 O16 2.257(5) .
Cd7 O32 2.258(5) 2_765
Cd7 O22 2.287(5) 1_565
Cd7 O11W 2.554(11) .
Cd8 O23 2.217(5) .
Cd8 O12W 2.239(7) .
Cd8 O15 2.268(5) .
Cd8 O33 2.354(6) 2_765
Cd8 O32 2.405(4) 2_765
Cd8 O14 2.572(5) .
Cd9 O24 2.236(6) 2_765
Cd9 O25 2.329(6) .
Cd9 O13W 2.360(11) .
Cd9 O31 2.363(7) 1_565
Cd9 O26 2.391(6) .
Cd9 O30 2.472(5) 1_565
O37 H37A 0.85(2) .
O38 H38A 0.84(2) .

loop_
_geom_torsion_atom_site_label_1
_geom_torsion_atom_site_label_2
_geom_torsion_atom_site_label_3
_geom_torsion_atom_site_label_4
_geom_torsion
_geom_torsion_site_symmetry_1
_geom_torsion_site_symmetry_4
O1 C1 C2 C3 -175.5(7) . .
O2 C1 C2 C3 2.8(10) . .
O1 C1 C2 C7 2.4(10) . .
O2 C1 C2 C7 -179.3(7) . .
C7 C2 C3 C4 -1.7(10) . .
C1 C2 C3 C4 176.2(6) . .
C2 C3 C4 C5 0.5(10) . .
C2 C3 C4 C8 177.4(6) . .
C3 C4 C5 C6 0.6(9) . .
C8 C4 C5 C6 -176.3(6) . .
C4 C5 C6 C7 -0.6(10) . .
C4 C5 C6 O9 174.3(6) . .
C5 C6 C7 C2 -0.6(10) . .
O9 C6 C7 C2 -175.3(6) . .
C3 C2 C7 C6 1.7(10) . .
C1 C2 C7 C6 -176.2(6) . .
C5 C4 C8 O4 2.0(9) . .
C3 C4 C8 O4 -174.9(6) . .
C5 C4 C8 O3 -178.1(6) . .
C3 C4 C8 O3 5.0(9) . .
O9 C9 C10 C11 179.1(6) . .
C14 C9 C10 C11 -1.9(9) . .
C9 C10 C11 C12 -1.2(10) . .
C10 C11 C12 C13 1.9(10) . .
C11 C12 C13 C14 0.6(10) . .
C11 C12 C13 C16 -178.4(6) . .
O9 C9 C14 C13 -176.6(5) . .
C10 C9 C14 C13 4.3(9) . .
O9 C9 C14 C15 5.9(8) . .
C10 C9 C14 C15 -173.3(6) . .
C12 C13 C14 C9 -3.6(9) . .
C16 C13 C14 C9 175.4(6) . .
C12 C13 C14 C15 173.8(6) . .
C16 C13 C14 C15 -7.3(10) . .
C9 C14 C15 O5 -96.5(7) . .
C13 C14 C15 O5 86.1(8) . .
C9 C14 C15 O6 79.3(7) . .
C13 C14 C15 O6 -98.1(7) . .
C12 C13 C16 O8 -170.0(7) . .
C14 C13 C16 O8 11.1(10) . .
C12 C13 C16 O7 9.5(10) . .
C14 C13 C16 O7 -169.5(6) . .
O11 C17 C18 C19 8.1(9) . .
O10 C17 C18 C19 -173.6(6) . .
O11 C17 C18 C23 -170.0(6) . .
O10 C17 C18 C23 8.3(9) . .
C23 C18 C19 C20 -0.4(9) . .
C17 C18 C19 C20 -178.5(6) . .
C18 C19 C20 C21 1.8(9) . .
C18 C19 C20 C24 -179.1(5) . .
C19 C20 C21 C22 -1.7(9) . .
C24 C20 C21 C22 179.2(6) . .
C20 C21 C22 C23 0.1(9) . .
C20 C21 C22 O18 -179.4(5) . .
C21 C22 C23 C18 1.3(9) . .
O18 C22 C23 C18 -179.2(5) . .
C19 C18 C23 C22 -1.2(9) . .
C17 C18 C23 C22 177.0(6) . .
C19 C20 C24 O12 4.5(9) . .
C21 C20 C24 O12 -176.4(6) . .
C19 C20 C24 O13 -176.8(6) . .
C21 C20 C24 O13 2.3(9) . .
O18 C25 C26 C27 -178.0(7) . .
C30 C25 C26 C27 3.7(11) . .
C25 C26 C27 C28 -0.9(12) . .
C26 C27 C28 C29 -1.3(12) . .
C27 C28 C29 C30 0.9(11) . .
C27 C28 C29 C32 -177.2(8) . .
O18 C25 C30 C29 177.5(6) . .
C26 C25 C30 C29 -4.1(10) . .
O18 C25 C30 C31 -6.2(9) . .
C26 C25 C30 C31 172.3(6) . .
C28 C29 C30 C25 1.8(10) . .
C32 C29 C30 C25 179.9(7) . .
C28 C29 C30 C31 -174.2(7) . .
C32 C29 C30 C31 3.8(11) . .
C25 C30 C31 O14 88.5(8) . .
C29 C30 C31 O14 -95.3(8) . .
C25 C30 C31 O15 -87.1(8) . .
C29 C30 C31 O15 89.0(8) . .
C30 C29 C32 O16 -10.5(13) . .
C28 C29 C32 O16 167.5(8) . .
C30 C29 C32 O17 167.5(8) . .
C28 C29 C32 O17 -14.4(13) . .
O20 C33 C34 C35 -1.0(10) . .
O19 C33 C34 C35 178.4(6) . .
O20 C33 C34 C39 179.4(7) . .
O19 C33 C34 C39 -1.2(9) . .
C39 C34 C35 C36 3.1(9) . .
C33 C34 C35 C36 -176.6(6) . .
C34 C35 C36 C37 -0.7(9) . .
C34 C35 C36 C40 179.8(5) . .
C35 C36 C37 C38 -1.7(9) . .
C40 C36 C37 C38 177.7(6) . .
C36 C37 C38 C39 1.9(9) . .
C36 C37 C38 O27 178.9(5) . .
C37 C38 C39 C34 0.4(10) . .
O27 C38 C39 C34 -176.7(6) . .
C35 C34 C39 C38 -2.9(9) . .
C33 C34 C39 C38 176.7(6) . .
C35 C36 C40 O21 -172.3(6) . .
C37 C36 C40 O21 8.3(9) . .
C35 C36 C40 O22 10.8(9) . .
C37 C36 C40 O22 -168.7(6) . .
C46 C41 C42 C43 1.8(10) . .
O27 C41 C42 C43 178.7(6) . .
C41 C42 C43 C44 -1.5(11) . .
C42 C43 C44 C45 -0.4(11) . .
C43 C44 C45 C46 2.0(11) . .
C43 C44 C45 C48 -179.2(9) . .
C42 C41 C46 C45 -0.2(10) . .
O27 C41 C46 C45 -177.3(6) . .
C42 C41 C46 C47 176.1(6) . .
O27 C41 C46 C47 -0.9(9) . .
C44 C45 C46 C41 -1.7(10) . .
C48 C45 C46 C41 179.5(8) . .
C44 C45 C46 C47 -177.8(7) . .
C48 C45 C46 C47 3.4(12) . .
C41 C46 C47 O24 99.7(8) . .
C45 C46 C47 O24 -84.1(8) . .
C41 C46 C47 O23 -78.0(8) . .
C45 C46 C47 O23 98.2(8) . .
C44 C45 C48 O25 173.6(11) . .
C46 C45 C48 O25 -7.6(17) . .
C44 C45 C48 O26 1.5(18) . .
C46 C45 C48 O26 -179.7(11) . .
O28 C49 C50 C51 179.2(7) . .
O29 C49 C50 C51 0.3(10) . .
O28 C49 C50 C55 -3.3(10) . .
O29 C49 C50 C55 177.8(7) . .
C55 C50 C51 C52 -0.4(10) . .
C49 C50 C51 C52 177.1(6) . .
C50 C51 C52 C53 -1.1(10) . .
C50 C51 C52 C56 179.2(6) . .
C51 C52 C53 C54 2.1(9) . .
C56 C52 C53 C54 -178.2(6) . .
C52 C53 C54 C55 -1.8(10) . .
C52 C53 C54 O36 -176.5(6) . .
C51 C50 C55 C54 0.8(10) . .
C49 C50 C55 C54 -176.8(6) . .
C53 C54 C55 C50 0.3(10) . .
O36 C54 C55 C50 175.3(6) . .
C53 C52 C56 O30 0.4(10) . .
C51 C52 C56 O30 -179.9(7) . .
C53 C52 C56 O31 178.8(7) . .
C51 C52 C56 O31 -1.6(10) . .
O36 C57 C58 C59 -176.9(6) . .
C62 C57 C58 C59 0.6(9) . .
C57 C58 C59 C60 0.5(10) . .
C58 C59 C60 C61 -0.1(10) . .
C59 C60 C61 C62 -1.4(10) . .
C59 C60 C61 C64 179.2(6) . .
C60 C61 C62 C57 2.5(9) . .
C64 C61 C62 C57 -178.2(6) . .
C60 C61 C62 C63 175.6(6) . .
C64 C61 C62 C63 -5.1(10) . .
O36 C57 C62 C61 175.7(5) . .
C58 C57 C62 C61 -2.1(9) . .
O36 C57 C62 C63 2.4(8) . .
C58 C57 C62 C63 -175.4(6) . .
C61 C62 C63 O33 -65.3(9) . .
C57 C62 C63 O33 107.8(8) . .
C61 C62 C63 O32 116.0(7) . .
C57 C62 C63 O32 -70.9(8) . .
C60 C61 C64 O34 143.5(8) . .
C62 C61 C64 O34 -35.9(10) . .
C60 C61 C64 O35 -33.6(11) . .
C62 C61 C64 O35 147.0(9) . .
O2 C1 O1 Cd1 -5.8(8) . .
C2 C1 O1 Cd1 172.5(5) . .
O1 C1 O2 Cd2 -157.3(7) . .
C2 C1 O2 Cd2 24.5(14) . .
O1 C1 O2 Cd1 4.9(7) . .
C2 C1 O2 Cd1 -173.2(6) . .
O4 C8 O3 Cd3 65.1(9) . .
C4 C8 O3 Cd3 -114.8(6) . .
O3 C8 O4 Cd4 -35.2(9) . .
C4 C8 O4 Cd4 144.7(5) . .
O6 C15 O5 Cd3 175.9(4) . 2_666
C14 C15 O5 Cd3 -8.5(10) . 2_666
O5 C15 O6 Cd2 -6.4(7) . 2_666
C14 C15 O6 Cd2 177.7(4) . 2_666
O8 C16 O7 Cd3 1.2(7) . 1_565
C13 C16 O7 Cd3 -178.2(6) . 1_565
O7 C16 O8 Cd3 -1.4(8) . 1_565
C13 C16 O8 Cd3 178.1(5) . 1_565
C10 C9 O9 C6 -7.9(9) . .
C14 C9 O9 C6 173.0(6) . .
C7 C6 O9 C9 -78.4(8) . .
C5 C6 O9 C9 106.6(7) . .
O11 C17 O10 Cd4 -69.1(9) . .
C18 C17 O10 Cd4 112.7(6) . .
O10 C17 O11 Cd3 -2.2(8) . .
C18 C17 O11 Cd3 176.0(4) . .
O13 C24 O12 Cd5 20.3(9) . 1_655
C20 C24 O12 Cd5 -161.1(4) . 1_655
O12 C24 O13 Cd4 -77.0(8) . 1_655
C20 C24 O13 Cd4 104.3(5) . 1_655
O12 C24 O13 Cd6 52.0(8) . .
C20 C24 O13 Cd6 -126.7(5) . .
O15 C31 O14 Cd1 173.4(5) . 2_666
C30 C31 O14 Cd1 -1.9(10) . 2_666
Cd8 C31 O14 Cd1 -179.6(6) . 2_666
O15 C31 O14 Cd8 -7.0(6) . .
C30 C31 O14 Cd8 177.7(5) . .
O14 C31 O15 Cd8 8.0(7) . .
C30 C31 O15 Cd8 -176.5(4) . .
O17 C32 O16 Cd7 20.6(17) . .
C29 C32 O16 Cd7 -161.5(6) . .
O16 C32 O17 Cd5 -41.8(14) . 1_665
C29 C32 O17 Cd5 140.3(6) . 1_665
C26 C25 O18 C22 10.8(10) . .
C30 C25 O18 C22 -170.9(6) . .
C23 C22 O18 C25 78.8(8) . .
C21 C22 O18 C25 -101.7(7) . .
O20 C33 O19 Cd6 -72.2(8) . 1_455
C34 C33 O19 Cd6 108.5(5) . 1_455
O20 C33 O19 Cd4 48.5(9) . .
C34 C33 O19 Cd4 -130.9(5) . .
O22 C40 O21 Cd6 -67.2(9) . .
C36 C40 O21 Cd6 115.9(6) . .
O21 C40 O22 Cd7 -6.3(7) . 1_545
C36 C40 O22 Cd7 170.5(4) . 1_545
O24 C47 O23 Cd8 14.3(8) . .
C46 C47 O23 Cd8 -168.1(4) . .
O23 C47 O24 Cd9 -161.5(5) . 2_765
C46 C47 O24 Cd9 21.0(9) . 2_765
O26 C48 O25 Cd9 -7.2(15) . .
C45 C48 O25 Cd9 -179.5(10) . .
O25 C48 O26 Cd9 7.0(14) . .
C45 C48 O26 Cd9 179.1(11) . .
C42 C41 O27 C38 30.6(9) . .
C46 C41 O27 C38 -152.4(6) . .
C39 C38 O27 C41 -120.3(6) . .
C37 C38 O27 C41 62.6(8) . .
O29 C49 O28 Cd6 -15.8(11) . .
C50 C49 O28 Cd6 165.4(5) . .
O28 C49 O29 Cd7 38.2(15) . 1_545
C50 C49 O29 Cd7 -143.0(8) . 1_545
O31 C56 O30 Cd9 0.3(7) . 1_545
C52 C56 O30 Cd9 178.6(6) . 1_545
O30 C56 O31 Cd9 -0.3(8) . 1_545
C52 C56 O31 Cd9 -178.6(6) . 1_545
O33 C63 O32 Cd7 172.0(5) . 2_765
C62 C63 O32 Cd7 -9.3(11) . 2_765
Cd8 C63 O32 Cd7 169.0(7) 2_765 2_765
O33 C63 O32 Cd8 3.0(7) . 2_765
C62 C63 O32 Cd8 -178.3(5) . 2_765
O32 C63 O33 Cd8 -3.1(7) . 2_765
C62 C63 O33 Cd8 178.2(5) . 2_765
O35 C64 O34 Cd1 -22.1(14) . 1_654
C61 C64 O34 Cd1 161.1(5) . 1_654
C58 C57 O36 C54 -2.5(9) . .
C62 C57 O36 C54 179.8(5) . .
C53 C54 O36 C57 -71.7(8) . .
C55 C54 O36 C57 113.2(6) . .

loop_
_platon_squeeze_void_nr
_platon_squeeze_void_average_x
_platon_squeeze_void_average_y
_platon_squeeze_void_average_z
_platon_squeeze_void_volume
_platon_squeeze_void_count_electrons
_platon_squeeze_void_content
1 0.209 0.565 0.340 49 9 ' '
2 0.500 0.500 0.000 146 34 ' '
3 0.790 0.435 0.660 49 9 ' '
